data_4067640
loop_
_publ_author_name
'Iwamoto, Takeaki'
'Furiya, Yuichi'
'Kobayashi, Hideki'
'Isobe, Hiroyuki'
'Kira, Mitsuo'

_publ_section_title
;
 Synthesis and Facile Ring Expansion of Silylenecyclotetrasilane
;
_journal_issue 8
_journal_name_full Organometallics
_journal_page_first 1869
_journal_paper_doi 10.1021/om9010577
_journal_volume 29
_journal_year 2010
_chemical_formula_sum 'C26 H72 Si11'
_chemical_formula_weight 693.83
_chemical_name_systematic
; 
 ? 
;
_space_group_IT_number 19
_symmetry_cell_setting orthorhombic
_symmetry_space_group_name_Hall 'P 2ac 2ab'
_symmetry_space_group_name_H-M 'P 21 21 21'
_atom_sites_solution_hydrogens geom
_atom_sites_solution_primary direct
_atom_sites_solution_secondary difmap
_audit_creation_method SHELXL-97
_cell_angle_alpha 90.00
_cell_angle_beta 90.00
_cell_angle_gamma 90.00
_cell_formula_units_Z 4
_cell_length_a 11.850(3)
_cell_length_b 16.464(4)
_cell_length_c 22.984(5)
_cell_measurement_reflns_used 8161
_cell_measurement_temperature 120
_cell_measurement_theta_max 28.29
_cell_measurement_theta_min 2.63
_cell_volume 4484.1(19)
_computing_cell_refinement 'Bruker SMART'
_computing_data_collection 'Bruker SMART'
_computing_data_reduction 'Bruker SAINT'
_computing_molecular_graphics 'Bruker SHELXTL'
_computing_publication_material 'Bruker SHELXTL'
_computing_structure_refinement 'SHELXL-97 (Sheldrick, 1997)'
_computing_structure_solution 'SHELXS-97 (Sheldrick, 1990)'
_diffrn_ambient_temperature 120
_diffrn_detector_area_resol_mean 8.333
_diffrn_measured_fraction_theta_full 1.000
_diffrn_measured_fraction_theta_max 1.000
_diffrn_measurement_device_type 'CCD area detector'
_diffrn_measurement_method 'phi and omega scans'
_diffrn_radiation_monochromator 'multilayered conforcal mirror'
_diffrn_radiation_source 'rotating anode'
_diffrn_radiation_type MoK\a
_diffrn_radiation_wavelength 0.71073
_diffrn_reflns_av_R_equivalents 0.0222
_diffrn_reflns_av_sigmaI/netI 0.0153
_diffrn_reflns_limit_h_max 15
_diffrn_reflns_limit_h_min -15
_diffrn_reflns_limit_k_max 21
_diffrn_reflns_limit_k_min -21
_diffrn_reflns_limit_l_max 29
_diffrn_reflns_limit_l_min -29
_diffrn_reflns_number 50380
_diffrn_reflns_theta_full 27.50
_diffrn_reflns_theta_max 27.50
_diffrn_reflns_theta_min 1.52
_exptl_absorpt_coefficient_mu 0.335
_exptl_absorpt_correction_T_max 0.9360
_exptl_absorpt_correction_T_min 0.9360
_exptl_absorpt_correction_type empirical
_exptl_absorpt_process_details 'SADABS (Sheldrick)1996'
_exptl_crystal_colour yellow
_exptl_crystal_density_diffrn 1.028
_exptl_crystal_density_method 'not measured'
_exptl_crystal_description prism
_exptl_crystal_F_000 1528
_exptl_crystal_size_max 0.20
_exptl_crystal_size_mid 0.20
_exptl_crystal_size_min 0.20
_refine_diff_density_max 0.571
_refine_diff_density_min -0.154
_refine_diff_density_rms 0.036
_refine_ls_abs_structure_details 'Flack H D (1983), Acta Cryst. A39, 876-881, 4568 Friedel pairs'
_refine_ls_abs_structure_Flack 0.00(5)
_refine_ls_extinction_method none
_refine_ls_goodness_of_fit_ref 1.072
_refine_ls_hydrogen_treatment constr
_refine_ls_matrix_type full
_refine_ls_number_parameters 358
_refine_ls_number_reflns 10265
_refine_ls_number_restraints 0
_refine_ls_restrained_S_all 1.072
_refine_ls_R_factor_all 0.0201
_refine_ls_R_factor_gt 0.0192
_refine_ls_shift/su_max 0.002
_refine_ls_shift/su_mean 0.000
_refine_ls_structure_factor_coef Fsqd
_refine_ls_weighting_details 'calc w=1/[\s^2^(Fo^2^)+(0.0315P)^2^+0.5171P] where P=(Fo^2^+2Fc^2^)/3'
_refine_ls_weighting_scheme calc
_refine_ls_wR_factor_gt 0.0517
_refine_ls_wR_factor_ref 0.0524
_reflns_number_gt 10026
_reflns_number_total 10265
_reflns_threshold_expression >2sigma(I)
_cod_data_source_file om9010577_si_002.cif
_cod_data_source_block yf05_cyclopentasilene
_cod_depositor_comments
;
The following automatic conversions were performed:

'_symmetry_cell_setting' value 'Orthorhombic' changed to
'orthorhombic' according to
/home/saulius/struct/CIF-dictionaries/cif_core.dic dictionary named
'cif_core.dic' version 2.4.1 from 2010-06-29.

Automatic conversion script
Id: cif_fix_values 1715 2011-07-08 13:25:40Z adriana 
;
_cod_original_sg_symbol_H-M P2(1)2(1)2(1)
_cod_database_code 4067640

loop_
_symmetry_equiv_pos_as_xyz
'x, y, z'
'-x+1/2, -y, z+1/2'
'x+1/2, -y+1/2, -z'
'-x, y+1/2, -z+1/2'

loop_
_atom_site_label
_atom_site_type_symbol
_atom_site_fract_x
_atom_site_fract_y
_atom_site_fract_z
_atom_site_U_iso_or_equiv
_atom_site_adp_type
_atom_site_occupancy
_atom_site_symmetry_multiplicity
_atom_site_calc_flag
_atom_site_refinement_flags
Si1 Si 0.86936(3) 0.51950(2) 0.106126(13) 0.01995(6) Uani 1 1 d .
Si2 Si 0.89784(3) 0.58157(2) 0.189240(13) 0.01956(6) Uani 1 1 d .
Si3 Si 1.08826(3) 0.617640(19) 0.199669(12) 0.01736(6) Uani 1 1 d .
Si4 Si 1.16769(3) 0.534995(19) 0.126656(13) 0.01868(6) Uani 1 1 d .
Si5 Si 1.03547(3) 0.516303(19) 0.050724(13) 0.01752(6) Uani 1 1 d .
Si6 Si 0.70427(3) 0.45107(2) 0.075914(14) 0.02187(7) Uani 1 1 d .
Si7 Si 0.76392(3) 0.61886(2) 0.260338(14) 0.02257(7) Uani 1 1 d .
Si8 Si 1.12611(3) 0.75746(2) 0.188673(16) 0.02451(7) Uani 1 1 d .
Si9 Si 1.17644(3) 0.57819(2) 0.287700(14) 0.02428(7) Uani 1 1 d .
Si10 Si 1.04324(3) 0.61824(2) -0.022648(14) 0.02164(7) Uani 1 1 d .
Si11 Si 1.07883(3) 0.38712(2) 0.011315(14) 0.02195(7) Uani 1 1 d .
C1 C 1.30954(10) 0.57321(9) 0.10168(6) 0.0316(3) Uani 1 1 d .
H1 H 1.3619 0.5739 0.1347 0.047 Uiso 1 1 calc R
H2 H 1.3015 0.6283 0.0861 0.047 Uiso 1 1 calc R
H3 H 1.3390 0.5373 0.0713 0.047 Uiso 1 1 calc R
C2 C 1.19149(12) 0.43178(8) 0.16091(6) 0.0304(3) Uani 1 1 d .
H4 H 1.2213 0.3943 0.1316 0.046 Uiso 1 1 calc R
H5 H 1.1198 0.4108 0.1760 0.046 Uiso 1 1 calc R
H6 H 1.2457 0.4368 0.1929 0.046 Uiso 1 1 calc R
C3 C 0.64024(10) 0.50377(8) 0.01006(5) 0.0256(2) Uani 1 1 d .
C4 C 0.60683(12) 0.59114(8) 0.02609(6) 0.0321(3) Uani 1 1 d .
H7 H 0.5743 0.6181 -0.0080 0.048 Uiso 1 1 calc R
H8 H 0.6739 0.6210 0.0390 0.048 Uiso 1 1 calc R
H9 H 0.5510 0.5900 0.0576 0.048 Uiso 1 1 calc R
C5 C 0.72640(12) 0.50503(9) -0.04002(6) 0.0346(3) Uani 1 1 d .
H10 H 0.7451 0.4492 -0.0512 0.052 Uiso 1 1 calc R
H11 H 0.7950 0.5331 -0.0273 0.052 Uiso 1 1 calc R
H12 H 0.6940 0.5336 -0.0735 0.052 Uiso 1 1 calc R
C6 C 0.53467(12) 0.45740(11) -0.01028(7) 0.0403(3) Uani 1 1 d .
H13 H 0.4811 0.4529 0.0221 0.060 Uiso 1 1 calc R
H14 H 0.5564 0.4029 -0.0233 0.060 Uiso 1 1 calc R
H15 H 0.4992 0.4868 -0.0425 0.060 Uiso 1 1 calc R
C7 C 0.74053(13) 0.34425(8) 0.05521(7) 0.0344(3) Uani 1 1 d .
H16 H 0.7710 0.3157 0.0892 0.052 Uiso 1 1 calc R
H17 H 0.7971 0.3448 0.0241 0.052 Uiso 1 1 calc R
H18 H 0.6725 0.3163 0.0415 0.052 Uiso 1 1 calc R
C8 C 0.59833(12) 0.44366(9) 0.13643(6) 0.0346(3) Uani 1 1 d .
H19 H 0.5318 0.4139 0.1228 0.052 Uiso 1 1 calc R
H20 H 0.5759 0.4984 0.1486 0.052 Uiso 1 1 calc R
H21 H 0.6320 0.4149 0.1695 0.052 Uiso 1 1 calc R
C9 C 0.66938(11) 0.70470(8) 0.23296(6) 0.0274(3) Uani 1 1 d .
C10 C 0.74121(13) 0.77668(9) 0.21207(7) 0.0382(3) Uani 1 1 d .
H22 H 0.7887 0.7594 0.1794 0.057 Uiso 1 1 calc R
H23 H 0.7892 0.7957 0.2440 0.057 Uiso 1 1 calc R
H24 H 0.6916 0.8209 0.1994 0.057 Uiso 1 1 calc R
C11 C 0.59614(12) 0.67540(9) 0.18219(7) 0.0354(3) Uani 1 1 d .
H25 H 0.5486 0.7202 0.1685 0.053 Uiso 1 1 calc R
H26 H 0.5482 0.6305 0.1952 0.053 Uiso 1 1 calc R
H27 H 0.6448 0.6568 0.1504 0.053 Uiso 1 1 calc R
C12 C 0.59179(14) 0.73372(11) 0.28258(7) 0.0431(4) Uani 1 1 d .
H28 H 0.5399 0.7752 0.2678 0.065 Uiso 1 1 calc R
H29 H 0.6377 0.7568 0.3139 0.065 Uiso 1 1 calc R
H30 H 0.5484 0.6876 0.2976 0.065 Uiso 1 1 calc R
C13 C 0.67600(13) 0.53039(9) 0.28508(6) 0.0365(3) Uani 1 1 d .
H31 H 0.7255 0.4870 0.2993 0.055 Uiso 1 1 calc R
H32 H 0.6310 0.5101 0.2524 0.055 Uiso 1 1 calc R
H33 H 0.6256 0.5479 0.3165 0.055 Uiso 1 1 calc R
C14 C 0.84501(13) 0.65512(10) 0.32545(6) 0.0357(3) Uani 1 1 d .
H34 H 0.7922 0.6696 0.3566 0.054 Uiso 1 1 calc R
H35 H 0.8898 0.7029 0.3148 0.054 Uiso 1 1 calc R
H36 H 0.8954 0.6118 0.3390 0.054 Uiso 1 1 calc R
C15 C 1.05971(18) 0.79698(9) 0.12055(6) 0.0477(4) Uani 1 1 d .
H37 H 0.9784 0.7861 0.1214 0.072 Uiso 1 1 calc R
H38 H 1.0934 0.7699 0.0868 0.072 Uiso 1 1 calc R
H39 H 1.0725 0.8557 0.1177 0.072 Uiso 1 1 calc R
C16 C 1.28283(13) 0.77469(10) 0.18539(10) 0.0560(5) Uani 1 1 d .
H40 H 1.3146 0.7444 0.1525 0.084 Uiso 1 1 calc R
H41 H 1.3176 0.7559 0.2216 0.084 Uiso 1 1 calc R
H42 H 1.2980 0.8328 0.1803 0.084 Uiso 1 1 calc R
C17 C 1.06932(13) 0.81932(8) 0.25039(6) 0.0322(3) Uani 1 1 d .
H43 H 1.0874 0.8767 0.2440 0.048 Uiso 1 1 calc R
H44 H 1.1036 0.8010 0.2869 0.048 Uiso 1 1 calc R
H45 H 0.9873 0.8126 0.2525 0.048 Uiso 1 1 calc R
C18 C 1.33139(12) 0.56076(10) 0.27333(7) 0.0390(3) Uani 1 1 d .
H46 H 1.3711 0.5537 0.3104 0.059 Uiso 1 1 calc R
H47 H 1.3627 0.6077 0.2526 0.059 Uiso 1 1 calc R
H48 H 1.3408 0.5118 0.2495 0.059 Uiso 1 1 calc R
C19 C 1.17254(17) 0.66072(10) 0.34374(6) 0.0452(4) Uani 1 1 d .
H49 H 1.0942 0.6772 0.3505 0.068 Uiso 1 1 calc R
H50 H 1.2160 0.7075 0.3299 0.068 Uiso 1 1 calc R
H51 H 1.2054 0.6407 0.3801 0.068 Uiso 1 1 calc R
C20 C 1.11388(13) 0.48426(9) 0.32036(6) 0.0359(3) Uani 1 1 d .
H52 H 1.1545 0.4705 0.3562 0.054 Uiso 1 1 calc R
H53 H 1.1202 0.4393 0.2926 0.054 Uiso 1 1 calc R
H54 H 1.0342 0.4939 0.3294 0.054 Uiso 1 1 calc R
C21 C 0.93007(12) 0.69658(8) -0.01259(7) 0.0352(3) Uani 1 1 d .
H55 H 0.9473 0.7443 -0.0364 0.053 Uiso 1 1 calc R
H56 H 0.9265 0.7125 0.0285 0.053 Uiso 1 1 calc R
H57 H 0.8572 0.6739 -0.0245 0.053 Uiso 1 1 calc R
C22 C 1.18479(12) 0.66960(9) -0.02346(7) 0.0363(3) Uani 1 1 d .
H58 H 1.1873 0.7091 -0.0553 0.054 Uiso 1 1 calc R
H59 H 1.2441 0.6289 -0.0291 0.054 Uiso 1 1 calc R
H60 H 1.1968 0.6977 0.0136 0.054 Uiso 1 1 calc R
C23 C 1.02520(14) 0.57410(9) -0.09733(6) 0.0374(3) Uani 1 1 d .
H61 H 0.9558 0.5418 -0.0986 0.056 Uiso 1 1 calc R
H62 H 1.0899 0.5393 -0.1065 0.056 Uiso 1 1 calc R
H63 H 1.0205 0.6181 -0.1259 0.056 Uiso 1 1 calc R
C24 C 1.23571(12) 0.38688(9) -0.00223(6) 0.0346(3) Uani 1 1 d .
H64 H 1.2757 0.3923 0.0349 0.052 Uiso 1 1 calc R
H65 H 1.2555 0.4325 -0.0277 0.052 Uiso 1 1 calc R
H66 H 1.2574 0.3357 -0.0209 0.052 Uiso 1 1 calc R
C25 C 1.00716(13) 0.36261(8) -0.05960(6) 0.0333(3) Uani 1 1 d .
H67 H 1.0234 0.3062 -0.0704 0.050 Uiso 1 1 calc R
H68 H 1.0353 0.3991 -0.0900 0.050 Uiso 1 1 calc R
H69 H 0.9255 0.3698 -0.0553 0.050 Uiso 1 1 calc R
C26 C 1.04484(13) 0.30228(8) 0.06311(6) 0.0323(3) Uani 1 1 d .
H70 H 0.9927 0.2641 0.0444 0.048 Uiso 1 1 calc R
H71 H 1.0096 0.3247 0.0982 0.048 Uiso 1 1 calc R
H72 H 1.1145 0.2738 0.0738 0.048 Uiso 1 1 calc R

loop_
_atom_site_aniso_label
_atom_site_aniso_U_11
_atom_site_aniso_U_22
_atom_site_aniso_U_33
_atom_site_aniso_U_23
_atom_site_aniso_U_13
_atom_site_aniso_U_12
Si1 0.01773(14) 0.02334(15) 0.01879(14) -0.00342(12) -0.00013(11) -0.00294(12)
Si2 0.01765(14) 0.02368(14) 0.01735(13) -0.00329(12) 0.00121(11) -0.00216(12)
Si3 0.01753(13) 0.01772(13) 0.01683(13) -0.00138(11) -0.00116(11) -0.00124(12)
Si4 0.01735(13) 0.02020(14) 0.01849(14) -0.00103(11) -0.00011(11) 0.00168(11)
Si5 0.01947(14) 0.01716(13) 0.01595(13) -0.00129(11) 0.00042(11) 0.00022(11)
Si6 0.02056(14) 0.02078(15) 0.02426(15) -0.00039(12) -0.00217(12) -0.00358(12)
Si7 0.02269(15) 0.02619(16) 0.01884(14) -0.00268(12) 0.00436(12) -0.00360(13)
Si8 0.02528(16) 0.01846(14) 0.02979(17) -0.00177(13) 0.00486(14) -0.00244(12)
Si9 0.02942(17) 0.02421(16) 0.01920(14) 0.00006(12) -0.00660(13) -0.00238(14)
Si10 0.02529(15) 0.01966(14) 0.01998(14) 0.00146(12) 0.00008(12) -0.00188(13)
Si11 0.02679(16) 0.01849(14) 0.02056(15) -0.00301(12) 0.00167(12) 0.00085(13)
C1 0.0198(6) 0.0446(8) 0.0304(6) -0.0051(6) 0.0025(5) -0.0012(5)
C2 0.0398(7) 0.0242(6) 0.0273(6) -0.0005(5) -0.0066(5) 0.0090(5)
C3 0.0229(6) 0.0296(6) 0.0244(6) -0.0014(5) -0.0049(5) 0.0013(5)
C4 0.0376(7) 0.0296(6) 0.0291(6) 0.0024(5) -0.0015(5) 0.0090(6)
C5 0.0353(7) 0.0444(8) 0.0242(6) 0.0004(5) 0.0005(5) 0.0056(6)
C6 0.0289(7) 0.0513(9) 0.0408(8) -0.0076(7) -0.0124(6) -0.0041(7)
C7 0.0376(7) 0.0211(6) 0.0446(8) -0.0008(5) -0.0064(6) -0.0011(5)
C8 0.0305(6) 0.0395(7) 0.0337(7) 0.0018(6) 0.0057(6) -0.0089(6)
C9 0.0226(6) 0.0281(6) 0.0315(6) -0.0064(5) 0.0038(5) -0.0002(5)
C10 0.0331(7) 0.0279(7) 0.0538(9) 0.0030(6) 0.0003(7) -0.0016(6)
C11 0.0274(6) 0.0395(7) 0.0394(7) -0.0062(6) -0.0052(6) 0.0031(6)
C12 0.0349(7) 0.0484(9) 0.0461(8) -0.0159(7) 0.0092(7) 0.0073(7)
C13 0.0411(8) 0.0363(7) 0.0321(7) 0.0017(6) 0.0115(6) -0.0094(6)
C14 0.0390(7) 0.0457(8) 0.0225(6) -0.0068(6) -0.0006(5) -0.0047(6)
C15 0.0842(13) 0.0294(7) 0.0295(7) 0.0058(6) 0.0057(8) 0.0065(8)
C16 0.0320(8) 0.0307(7) 0.1054(16) -0.0131(9) 0.0190(9) -0.0106(6)
C17 0.0402(7) 0.0243(6) 0.0321(7) -0.0052(5) -0.0012(6) 0.0027(6)
C18 0.0287(7) 0.0497(9) 0.0386(7) 0.0046(6) -0.0131(6) -0.0025(6)
C19 0.0715(11) 0.0373(8) 0.0268(7) -0.0078(6) -0.0191(7) 0.0014(8)
C20 0.0462(8) 0.0317(7) 0.0299(6) 0.0063(5) 0.0003(6) -0.0019(6)
C21 0.0363(7) 0.0266(6) 0.0427(8) 0.0048(6) -0.0030(6) 0.0051(6)
C22 0.0327(7) 0.0336(7) 0.0425(8) 0.0084(6) -0.0003(6) -0.0088(6)
C23 0.0541(9) 0.0371(7) 0.0209(6) 0.0015(5) 0.0004(6) -0.0086(7)
C24 0.0317(7) 0.0365(7) 0.0357(7) -0.0115(6) 0.0092(6) 0.0005(6)
C25 0.0468(8) 0.0270(6) 0.0260(6) -0.0073(5) -0.0040(6) 0.0011(6)
C26 0.0415(7) 0.0218(6) 0.0335(7) 0.0037(5) -0.0009(6) 0.0003(5)

loop_
_atom_type_symbol
_atom_type_description
_atom_type_scat_dispersion_real
_atom_type_scat_dispersion_imag
_atom_type_scat_source
C C 0.0033 0.0016 'International Tables Vol C Tables 4.2.6.8 and 6.1.1.4'
H H 0.0000 0.0000 'International Tables Vol C Tables 4.2.6.8 and 6.1.1.4'
Si Si 0.0817 0.0704 'International Tables Vol C Tables 4.2.6.8 and 6.1.1.4'

loop_
_geom_angle_atom_site_label_1
_geom_angle_atom_site_label_2
_geom_angle_atom_site_label_3
_geom_angle
Si2 Si1 Si5 110.75(2)
Si2 Si1 Si6 127.296(18)
Si5 Si1 Si6 121.67(2)
Si1 Si2 Si3 110.799(17)
Si1 Si2 Si7 128.41(2)
Si3 Si2 Si7 120.69(2)
Si2 Si3 Si4 99.511(18)
Si2 Si3 Si8 114.772(17)
Si4 Si3 Si8 114.28(2)
Si2 Si3 Si9 116.255(18)
Si4 Si3 Si9 105.89(2)
Si8 Si3 Si9 105.983(17)
C1 Si4 C2 107.06(7)
C1 Si4 Si3 112.36(5)
C2 Si4 Si3 106.35(5)
C1 Si4 Si5 114.17(5)
C2 Si4 Si5 106.78(4)
Si3 Si4 Si5 109.63(2)
Si1 Si5 Si4 98.77(2)
Si1 Si5 Si11 114.201(18)
Si4 Si5 Si11 104.794(18)
Si1 Si5 Si10 113.658(18)
Si4 Si5 Si10 113.91(2)
Si11 Si5 Si10 110.72(2)
C7 Si6 C8 106.30(7)
C7 Si6 C3 108.53(6)
C8 Si6 C3 110.63(6)
C7 Si6 Si1 109.43(5)
C8 Si6 Si1 111.53(5)
C3 Si6 Si1 110.29(4)
C14 Si7 C13 106.81(7)
C14 Si7 C9 109.13(7)
C13 Si7 C9 110.37(7)
C14 Si7 Si2 106.91(5)
C13 Si7 Si2 112.39(5)
C9 Si7 Si2 111.03(4)
C15 Si8 C17 107.10(7)
C15 Si8 C16 109.25(10)
C17 Si8 C16 107.67(8)
C15 Si8 Si3 110.45(6)
C17 Si8 Si3 112.43(5)
C16 Si8 Si3 109.84(6)
C20 Si9 C19 108.29(7)
C20 Si9 C18 109.26(7)
C19 Si9 C18 104.75(8)
C20 Si9 Si3 113.23(5)
C19 Si9 Si3 112.19(5)
C18 Si9 Si3 108.75(5)
C21 Si10 C23 107.32(7)
C21 Si10 C22 109.28(7)
C23 Si10 C22 105.49(7)
C21 Si10 Si5 111.71(5)
C23 Si10 Si5 111.75(5)
C22 Si10 Si5 111.03(5)
C26 Si11 C25 107.02(7)
C26 Si11 C24 108.33(7)
C25 Si11 C24 107.56(7)
C26 Si11 Si5 112.26(5)
C25 Si11 Si5 115.21(5)
C24 Si11 Si5 106.20(5)
Si4 C1 H1 109.5
Si4 C1 H2 109.5
H1 C1 H2 109.5
Si4 C1 H3 109.5
H1 C1 H3 109.5
H2 C1 H3 109.5
Si4 C2 H4 109.5
Si4 C2 H5 109.5
H4 C2 H5 109.5
Si4 C2 H6 109.5
H4 C2 H6 109.5
H5 C2 H6 109.5
C4 C3 C6 109.14(11)
C4 C3 C5 109.73(11)
C6 C3 C5 108.60(11)
C4 C3 Si6 109.81(9)
C6 C3 Si6 109.87(10)
C5 C3 Si6 109.68(9)
C3 C4 H7 109.5
C3 C4 H8 109.5
H7 C4 H8 109.5
C3 C4 H9 109.5
H7 C4 H9 109.5
H8 C4 H9 109.5
C3 C5 H10 109.5
C3 C5 H11 109.5
H10 C5 H11 109.5
C3 C5 H12 109.5
H10 C5 H12 109.5
H11 C5 H12 109.5
C3 C6 H13 109.5
C3 C6 H14 109.5
H13 C6 H14 109.5
C3 C6 H15 109.5
H13 C6 H15 109.5
H14 C6 H15 109.5
Si6 C7 H16 109.5
Si6 C7 H17 109.5
H16 C7 H17 109.5
Si6 C7 H18 109.5
H16 C7 H18 109.5
H17 C7 H18 109.5
Si6 C8 H19 109.5
Si6 C8 H20 109.5
H19 C8 H20 109.5
Si6 C8 H21 109.5
H19 C8 H21 109.5
H20 C8 H21 109.5
C11 C9 C10 108.59(12)
C11 C9 C12 108.86(12)
C10 C9 C12 108.83(12)
C11 C9 Si7 110.50(9)
C10 C9 Si7 110.41(9)
C12 C9 Si7 109.61(10)
C9 C10 H22 109.5
C9 C10 H23 109.5
H22 C10 H23 109.5
C9 C10 H24 109.5
H22 C10 H24 109.5
H23 C10 H24 109.5
C9 C11 H25 109.5
C9 C11 H26 109.5
H25 C11 H26 109.5
C9 C11 H27 109.5
H25 C11 H27 109.5
H26 C11 H27 109.5
C9 C12 H28 109.5
C9 C12 H29 109.5
H28 C12 H29 109.5
C9 C12 H30 109.5
H28 C12 H30 109.5
H29 C12 H30 109.5
Si7 C13 H31 109.5
Si7 C13 H32 109.5
H31 C13 H32 109.5
Si7 C13 H33 109.5
H31 C13 H33 109.5
H32 C13 H33 109.5
Si7 C14 H34 109.5
Si7 C14 H35 109.5
H34 C14 H35 109.5
Si7 C14 H36 109.5
H34 C14 H36 109.5
H35 C14 H36 109.5
Si8 C15 H37 109.5
Si8 C15 H38 109.5
H37 C15 H38 109.5
Si8 C15 H39 109.5
H37 C15 H39 109.5
H38 C15 H39 109.5
Si8 C16 H40 109.5
Si8 C16 H41 109.5
H40 C16 H41 109.5
Si8 C16 H42 109.5
H40 C16 H42 109.5
H41 C16 H42 109.5
Si8 C17 H43 109.5
Si8 C17 H44 109.5
H43 C17 H44 109.5
Si8 C17 H45 109.5
H43 C17 H45 109.5
H44 C17 H45 109.5
Si9 C18 H46 109.5
Si9 C18 H47 109.5
H46 C18 H47 109.5
Si9 C18 H48 109.5
H46 C18 H48 109.5
H47 C18 H48 109.5
Si9 C19 H49 109.5
Si9 C19 H50 109.5
H49 C19 H50 109.5
Si9 C19 H51 109.5
H49 C19 H51 109.5
H50 C19 H51 109.5
Si9 C20 H52 109.5
Si9 C20 H53 109.5
H52 C20 H53 109.5
Si9 C20 H54 109.5
H52 C20 H54 109.5
H53 C20 H54 109.5
Si10 C21 H55 109.5
Si10 C21 H56 109.5
H55 C21 H56 109.5
Si10 C21 H57 109.5
H55 C21 H57 109.5
H56 C21 H57 109.5
Si10 C22 H58 109.5
Si10 C22 H59 109.5
H58 C22 H59 109.5
Si10 C22 H60 109.5
H58 C22 H60 109.5
H59 C22 H60 109.5
Si10 C23 H61 109.5
Si10 C23 H62 109.5
H61 C23 H62 109.5
Si10 C23 H63 109.5
H61 C23 H63 109.5
H62 C23 H63 109.5
Si11 C24 H64 109.5
Si11 C24 H65 109.5
H64 C24 H65 109.5
Si11 C24 H66 109.5
H64 C24 H66 109.5
H65 C24 H66 109.5
Si11 C25 H67 109.5
Si11 C25 H68 109.5
H67 C25 H68 109.5
Si11 C25 H69 109.5
H67 C25 H69 109.5
H68 C25 H69 109.5
Si11 C26 H70 109.5
Si11 C26 H71 109.5
H70 C26 H71 109.5
Si11 C26 H72 109.5
H70 C26 H72 109.5
H71 C26 H72 109.5

loop_
_geom_bond_atom_site_label_1
_geom_bond_atom_site_label_2
_geom_bond_distance
Si1 Si2 2.1926(6)
Si1 Si5 2.3449(6)
Si1 Si6 2.3619(6)
Si2 Si3 2.3457(7)
Si2 Si7 2.3591(6)
Si3 Si4 2.3565(5)
Si3 Si8 2.3588(7)
Si3 Si9 2.3680(6)
Si4 C1 1.8845(14)
Si4 C2 1.8940(13)
Si4 Si5 2.3654(6)
Si5 Si11 2.3682(6)
Si5 Si10 2.3809(6)
Si6 C7 1.8720(14)
Si6 C8 1.8776(14)
Si6 C3 1.9024(13)
Si7 C14 1.8760(14)
Si7 C13 1.8790(14)
Si7 C9 1.9101(14)
Si8 C15 1.8692(17)
Si8 C17 1.8714(14)
Si8 C16 1.8802(16)
Si9 C20 1.8720(15)
Si9 C19 1.8728(15)
Si9 C18 1.8876(16)
Si10 C21 1.8750(15)
Si10 C23 1.8762(14)
Si10 C22 1.8785(15)
Si11 C26 1.8788(14)
Si11 C25 1.8817(14)
Si11 C24 1.8850(15)
C1 H1 0.9800
C1 H2 0.9800
C1 H3 0.9800
C2 H4 0.9800
C2 H5 0.9800
C2 H6 0.9800
C3 C4 1.5368(18)
C3 C6 1.5383(18)
C3 C5 1.5389(18)
C4 H7 0.9800
C4 H8 0.9800
C4 H9 0.9800
C5 H10 0.9800
C5 H11 0.9800
C5 H12 0.9800
C6 H13 0.9800
C6 H14 0.9800
C6 H15 0.9800
C7 H16 0.9800
C7 H17 0.9800
C7 H18 0.9800
C8 H19 0.9800
C8 H20 0.9800
C8 H21 0.9800
C9 C11 1.5321(19)
C9 C10 1.5361(19)
C9 C12 1.5408(19)
C10 H22 0.9800
C10 H23 0.9800
C10 H24 0.9800
C11 H25 0.9800
C11 H26 0.9800
C11 H27 0.9800
C12 H28 0.9800
C12 H29 0.9800
C12 H30 0.9800
C13 H31 0.9800
C13 H32 0.9800
C13 H33 0.9800
C14 H34 0.9800
C14 H35 0.9800
C14 H36 0.9800
C15 H37 0.9800
C15 H38 0.9800
C15 H39 0.9800
C16 H40 0.9800
C16 H41 0.9800
C16 H42 0.9800
C17 H43 0.9800
C17 H44 0.9800
C17 H45 0.9800
C18 H46 0.9800
C18 H47 0.9800
C18 H48 0.9800
C19 H49 0.9800
C19 H50 0.9800
C19 H51 0.9800
C20 H52 0.9800
C20 H53 0.9800
C20 H54 0.9800
C21 H55 0.9800
C21 H56 0.9800
C21 H57 0.9800
C22 H58 0.9800
C22 H59 0.9800
C22 H60 0.9800
C23 H61 0.9800
C23 H62 0.9800
C23 H63 0.9800
C24 H64 0.9800
C24 H65 0.9800
C24 H66 0.9800
C25 H67 0.9800
C25 H68 0.9800
C25 H69 0.9800
C26 H70 0.9800
C26 H71 0.9800
C26 H72 0.9800

loop_
_geom_torsion_atom_site_label_1
_geom_torsion_atom_site_label_2
_geom_torsion_atom_site_label_3
_geom_torsion_atom_site_label_4
_geom_torsion
Si5 Si1 Si2 Si3 -3.85(2)
Si6 Si1 Si2 Si3 170.04(2)
Si5 Si1 Si2 Si7 172.49(2)
Si6 Si1 Si2 Si7 -13.62(4)
Si1 Si2 Si3 Si4 -15.89(2)
Si7 Si2 Si3 Si4 167.447(18)
Si1 Si2 Si3 Si8 106.56(2)
Si7 Si2 Si3 Si8 -70.10(3)
Si1 Si2 Si3 Si9 -128.98(2)
Si7 Si2 Si3 Si9 54.35(3)
Si2 Si3 Si4 C1 158.51(5)
Si8 Si3 Si4 C1 35.71(5)
Si9 Si3 Si4 C1 -80.56(5)
Si2 Si3 Si4 C2 -84.67(5)
Si8 Si3 Si4 C2 152.53(5)
Si9 Si3 Si4 C2 36.26(5)
Si2 Si3 Si4 Si5 30.42(2)
Si8 Si3 Si4 Si5 -92.38(2)
Si9 Si3 Si4 Si5 151.353(17)
Si2 Si1 Si5 Si4 21.58(2)
Si6 Si1 Si5 Si4 -152.71(2)
Si2 Si1 Si5 Si11 132.225(19)
Si6 Si1 Si5 Si11 -42.07(3)
Si2 Si1 Si5 Si10 -99.43(3)
Si6 Si1 Si5 Si10 86.27(3)
C1 Si4 Si5 Si1 -159.46(5)
C2 Si4 Si5 Si1 82.43(5)
Si3 Si4 Si5 Si1 -32.38(2)
C1 Si4 Si5 Si11 82.53(5)
C2 Si4 Si5 Si11 -35.58(5)
Si3 Si4 Si5 Si11 -150.400(16)
C1 Si4 Si5 Si10 -38.62(5)
C2 Si4 Si5 Si10 -156.74(5)
Si3 Si4 Si5 Si10 88.45(2)
Si2 Si1 Si6 C7 -124.27(6)
Si5 Si1 Si6 C7 49.01(6)
Si2 Si1 Si6 C8 -6.94(6)
Si5 Si1 Si6 C8 166.35(5)
Si2 Si1 Si6 C3 116.41(5)
Si5 Si1 Si6 C3 -70.31(5)
Si1 Si2 Si7 C14 171.49(6)
Si3 Si2 Si7 C14 -12.48(6)
Si1 Si2 Si7 C13 54.61(6)
Si3 Si2 Si7 C13 -129.37(6)
Si1 Si2 Si7 C9 -69.56(5)
Si3 Si2 Si7 C9 106.46(5)
Si2 Si3 Si8 C15 -49.82(7)
Si4 Si3 Si8 C15 64.25(7)
Si9 Si3 Si8 C15 -179.54(7)
Si2 Si3 Si8 C17 69.75(6)
Si4 Si3 Si8 C17 -176.18(5)
Si9 Si3 Si8 C17 -59.97(6)
Si2 Si3 Si8 C16 -170.39(8)
Si4 Si3 Si8 C16 -56.32(8)
Si9 Si3 Si8 C16 59.90(8)
Si2 Si3 Si9 C20 28.59(6)
Si4 Si3 Si9 C20 -80.80(6)
Si8 Si3 Si9 C20 157.44(5)
Si2 Si3 Si9 C19 -94.36(7)
Si4 Si3 Si9 C19 156.25(7)
Si8 Si3 Si9 C19 34.49(7)
Si2 Si3 Si9 C18 150.24(6)
Si4 Si3 Si9 C18 40.85(6)
Si8 Si3 Si9 C18 -80.91(6)
Si1 Si5 Si10 C21 12.38(5)
Si4 Si5 Si10 C21 -99.72(6)
Si11 Si5 Si10 C21 142.48(5)
Si1 Si5 Si10 C23 -107.87(6)
Si4 Si5 Si10 C23 140.03(6)
Si11 Si5 Si10 C23 22.23(6)
Si1 Si5 Si10 C22 134.65(6)
Si4 Si5 Si10 C22 22.54(6)
Si11 Si5 Si10 C22 -95.25(6)
Si1 Si5 Si11 C26 -38.28(6)
Si4 Si5 Si11 C26 68.67(6)
Si10 Si5 Si11 C26 -168.10(5)
Si1 Si5 Si11 C25 84.56(6)
Si4 Si5 Si11 C25 -168.49(5)
Si10 Si5 Si11 C25 -45.26(6)
Si1 Si5 Si11 C24 -156.50(5)
Si4 Si5 Si11 C24 -49.55(5)
Si10 Si5 Si11 C24 73.68(5)
C7 Si6 C3 C4 178.63(9)
C8 Si6 C3 C4 62.37(10)
Si1 Si6 C3 C4 -61.50(9)
C7 Si6 C3 C6 58.58(11)
C8 Si6 C3 C6 -57.68(11)
Si1 Si6 C3 C6 178.45(8)
C7 Si6 C3 C5 -60.72(11)
C8 Si6 C3 C5 -176.98(9)
Si1 Si6 C3 C5 59.15(10)
C14 Si7 C9 C11 -176.30(10)
C13 Si7 C9 C11 -59.21(11)
Si2 Si7 C9 C11 66.11(10)
C14 Si7 C9 C10 63.55(11)
C13 Si7 C9 C10 -179.36(10)
Si2 Si7 C9 C10 -54.04(10)
C14 Si7 C9 C12 -56.33(11)
C13 Si7 C9 C12 60.76(11)
Si2 Si7 C9 C12 -173.92(9)
